data_2007104
loop_
_publ_author_name
'Ray, Jayanta Kumar'
'Chakraborty, Arindam'
'Adhikari, Sujit Das'
'Chinnakali, Kandasamy'
'Fun, Hoong-Kun'

_publ_section_title
;
 Diethyl
 1-(3,4-Dichlorophenyl)-5-oxo-3-(2-thienyl)-2,2-pyrrolidinedicarboxylate
;
_journal_issue 3
_journal_name_full 'Acta Crystallographica Section C'
_journal_page_first 368
_journal_page_last 370
_journal_paper_doi 10.1107/S0108270197016715
_journal_volume 54
_journal_year 1998
_chemical_formula_sum 'C20 H19 Cl2 N O5 S'
_chemical_formula_weight 456.32
_chemical_name_systematic
;
1-(3,4-dichloro)phenyl-4-(2-thiophenyl)-5,5-dicarbethoxy pyrrolidine-2-one
;
_space_group_IT_number 2
_symmetry_cell_setting triclinic
_symmetry_space_group_name_Hall '-P 1'
_symmetry_space_group_name_H-M 'P -1'
_audit_creation_method SHELXL
_cell_angle_alpha 87.950(10)
_cell_angle_beta 75.160(10)
_cell_angle_gamma 62.900(10)
_cell_formula_units_Z 2
_cell_length_a 10.4410(10)
_cell_length_b 10.7720(10)
_cell_length_c 11.0790(10)
_cell_measurement_reflns_used 28
_cell_measurement_temperature 293(2)
_cell_measurement_theta_max 12.32
_cell_measurement_theta_min 5.39
_cell_volume 1067.5(2)
_diffrn_ambient_temperature 293(2)
_diffrn_measurement_device 'Siemens P4 diffractometer'
_diffrn_measurement_method '\q/2\q scans'
_diffrn_radiation_monochromator graphite
_diffrn_radiation_source 'fine-focus sealed tube'
_diffrn_radiation_type MoK\a
_diffrn_radiation_wavelength 0.71073
_diffrn_reflns_av_R_equivalents 0.036
_diffrn_reflns_av_sigmaI/netI 0.0513
_diffrn_reflns_limit_h_max 13
_diffrn_reflns_limit_h_min -1
_diffrn_reflns_limit_k_max 13
_diffrn_reflns_limit_k_min -12
_diffrn_reflns_limit_l_max 14
_diffrn_reflns_limit_l_min -14
_diffrn_reflns_number 5718
_diffrn_reflns_theta_max 27.50
_diffrn_reflns_theta_min 1.91
_diffrn_standards_decay_% <3
_diffrn_standards_interval_count 97
_diffrn_standards_number 3
_exptl_absorpt_coefficient_mu 0.433
_exptl_absorpt_correction_T_max 0.877
_exptl_absorpt_correction_T_min 0.814
_exptl_absorpt_correction_type 'empirical \y scans (Siemens, 1994)'
_exptl_crystal_colour colourless
_exptl_crystal_density_diffrn 1.420
_exptl_crystal_density_meas ?
_exptl_crystal_description 'rectangular slab'
_exptl_crystal_F_000 472
_exptl_crystal_size_max 0.42
_exptl_crystal_size_mid 0.32
_exptl_crystal_size_min 0.28
_refine_diff_density_max 0.31
_refine_diff_density_min -0.36
_refine_ls_extinction_coef 0.009(2)
_refine_ls_extinction_method SHELXL93
_refine_ls_goodness_of_fit_all 1.015
_refine_ls_goodness_of_fit_obs 1.100
_refine_ls_hydrogen_treatment refall
_refine_ls_matrix_type full
_refine_ls_number_parameters 339
_refine_ls_number_reflns 4909
_refine_ls_number_restraints 0
_refine_ls_restrained_S_all 1.017
_refine_ls_restrained_S_obs 1.100
_refine_ls_R_factor_all 0.091
_refine_ls_R_factor_obs .053
_refine_ls_shift/esd_max 0.000
_refine_ls_shift/esd_mean 0.000
_refine_ls_structure_factor_coef Fsqd
_refine_ls_weighting_details 'w = 1/[\s^2^(Fo^2^)+(0.0435P)^2^+0.5622P] where P = (Fo^2^+2Fc^2^)/3'
_refine_ls_weighting_scheme calc
_refine_ls_wR_factor_all 0.141
_refine_ls_wR_factor_obs .119
_reflns_number_observed 3078
_reflns_number_total 4910
_reflns_observed_criterion I>2\s(I)
_cod_data_source_file mu1338.cif
_cod_data_source_block I
_cod_depositor_comments
;
The following automatic conversions were performed:

'_exptl_crystal_density_meas' value 'not measured' was changed to '?'
- the value is perceived as not measured.

Automatic conversion script
Id: cif_fix_values 3008 2015-01-20 13:52:24Z robertas 

The following automatic conversions were performed:

'_refine_ls_weighting_scheme' value 'calc w =
1/[\s^2^(Fo^2^)+(0.0435P)^2^+0.5622P] where P = (Fo^2^+2Fc^2^)/3' was
changed to 'calc'. New tag '_refine_ls_weighting_details' was
created. The value of the new tag was set to 'w =
1/[\s^2^(Fo^2^)+(0.0435P)^2^+0.5622P] where P = (Fo^2^+2Fc^2^)/3'.

Automatic conversion script
Id: cif_fix_values 3143 2015-03-26 13:38:13Z robertas 
;
_cod_database_code 2007104

loop_
_symmetry_equiv_pos_as_xyz
'x, y, z'
'-x, -y, -z'

loop_
_atom_site_aniso_label
_atom_site_aniso_U_11
_atom_site_aniso_U_22
_atom_site_aniso_U_33
_atom_site_aniso_U_12
_atom_site_aniso_U_13
_atom_site_aniso_U_23
Cl1 .1108(8) .1527(11) .1532(11) -.1009(8) .0472(7) -.0953(9)
Cl2 .0879(7) .0922(7) .1306(9) -.0654(6) -.0033(6) .0008(6)
S .0578(5) .0954(6) .0791(6) -.0357(4) -.0368(4) .0009(4)
O1 .0421(11) .0672(13) .094(2) -.0191(10) -.0222(10) -.0044(11)
O2 .117(2) .0762(15) .0626(13) -.0353(14) -.0510(14) .0124(11)
O3 .0857(15) .0522(12) .0752(14) -.0305(11) -.0369(12) .0125(10)
O4 .0710(13) .0875(15) .0478(11) -.0436(12) -.0275(10) .0087(10)
O5 .0468(10) .0653(12) .0548(11) -.0257(9) -.0083(8) -.0032(9)
N .0393(11) .0515(13) .0560(13) -.0207(10) -.0146(9) -.0064(10)
C1 .053(2) .079(2) .063(2) -.041(2) .0028(14) -.019(2)
C2 .052(2) .072(2) .084(2) -.036(2) .002(2) -.026(2)
C3 .048(2) .061(2) .083(2) -.0288(14) -.0130(15) .003(2)
C4 .054(2) .071(2) .059(2) -.031(2) -.0098(14) .011(2)
C5 .056(2) .064(2) .050(2) -.0257(15) -.0154(13) .0007(14)
C6 .0407(13) .054(2) .053(2) -.0222(12) -.0148(11) -.0029(12)
C7 .0468(15) .058(2) .053(2) -.0226(13) -.0173(12) -.0035(12)
C8 .050(2) .051(2) .069(2) -.0209(13) -.0239(14) -.0015(15)
C9 .0476(14) .0533(15) .0460(15) -.0230(12) -.0199(12) -.0040(11)
C10 .0384(12) .0505(14) .0467(14) -.0212(11) -.0161(11) -.0002(11)
C11 .0514(15) .053(2) .061(2) -.0262(13) -.0276(13) -.0040(13)
C12 .060(2) .063(2) .082(2) -.035(2) -.031(2) .011(2)
C13 .074(2) .081(2) .099(3) -.052(2) -.018(2) .005(2)
C14 .059(2) .089(3) .109(3) -.042(2) -.031(2) -.008(2)
C15 .0453(14) .058(2) .051(2) -.0236(13) -.0159(12) .0053(13)
C16 .104(4) .060(2) .094(3) -.027(2) -.033(3) .026(2)
C17 .211(8) .069(3) .122(5) -.070(4) -.048(5) .025(3)
C18 .0489(14) .0474(14) .0482(14) -.0264(12) -.0157(12) -.0012(11)
C19 .079(2) .101(3) .065(2) -.056(2) .011(2) -.023(2)
C20 .074(3) .145(5) .136(5) -.068(3) .026(3) -.050(4)

loop_
_atom_site_label
_atom_site_fract_x
_atom_site_fract_y
_atom_site_fract_z
_atom_site_U_iso_or_equiv
_atom_site_thermal_displace_type
_atom_site_calc_flag
_atom_site_refinement_flags
_atom_site_occupancy
_atom_site_disorder_group
_atom_site_type_symbol
Cl1 .67086(13) .50547(14) .91246(13) .1370(6) Uani d . 1 . Cl
Cl2 .91946(11) .48355(11) .67119(11) .0992(4) Uani d . 1 . Cl
S .21736(9) .04608(10) .66721(8) .0733(3) Uani d . 1 . S
O1 .8721(2) -.1001(2) .6889(2) .0689(6) Uani d . 1 . O
O2 .3963(3) .2394(2) .5535(2) .0837(7) Uani d . 1 . O
O3 .3867(3) .3780(2) .7028(2) .0686(6) Uani d . 1 . O
O4 .4725(2) .1465(2) .9503(2) .0637(5) Uani d . 1 . O
O5 .2637(2) .2405(2) .8868(2) .0566(5) Uani d . 1 . O
N .6504(2) .0983(2) .7059(2) .0483(5) Uani d . 1 . N
C1 .6695(3) .2906(3) .7989(3) .0640(8) Uani d . 1 . C
C2 .7312(3) .3811(3) .7891(3) .0699(9) Uani d . 1 . C
C3 .8393(3) .3725(3) .6825(3) .0631(8) Uani d . 1 . C
C4 .8826(3) .2748(3) .5847(3) .0614(7) Uani d . 1 . C
C5 .8187(3) .1867(3) .5920(3) .0571(7) Uani d . 1 . C
C6 .7127(3) .1935(3) .6993(2) .0483(6) Uani d . 1 . C
C7 .7384(3) -.0441(3) .7007(3) .0523(6) Uani d . 1 . C
C8 .6402(3) -.1138(3) .7128(3) .0555(7) Uani d . 1 . C
C9 .4981(3) -.0023(3) .6851(3) .0473(6) Uani d . 1 . C
C10 .4908(3) .1383(3) .7300(2) .0438(6) Uani d . 1 . C
C11 .3610(3) -.0198(3) .7381(3) .0515(7) Uani d . 1 . C
C12 .3259(4) -.0809(3) .8420(3) .0636(8) Uani d . 1 . C
C13 .1836(4) -.0741(4) .8637(4) .0791(10) Uani d . 1 . C
C14 .1128(4) -.0092(4) .7766(4) .0807(11) Uani d . 1 . C
C15 .4187(3) .2564(3) .6501(3) .0511(6) Uani d . 1 . C
C16 .3162(6) .5029(4) .6398(5) .0900(12) Uani d . 1 . C
C17 .3566(11) .6059(6) .6797(7) .132(2) Uani d . 1 . C
C18 .4099(3) .1770(3) .8693(2) .0458(6) Uani d . 1 . C
C19 .1734(4) .2558(5) 1.0161(3) .0812(11) Uani d . 1 . C
C20 .0162(5) .3095(7) 1.0104(7) .121(2) Uani d . 1 . C
H1 .594(3) .297(3) .877(3) .066(8) Uiso d . 1 . H
H4 .961(4) .270(3) .508(3) .079(10) Uiso d . 1 . H
H5 .844(3) .123(3) .528(3) .059(8) Uiso d . 1 . H
H8A .686(3) -.197(3) .655(3) .063(8) Uiso d . 1 . H
H8B .616(3) -.136(3) .804(3) .067(9) Uiso d . 1 . H
H9 .519(3) -.002(3) .595(2) .042(6) Uiso d . 1 . H
H12 .391(4) -.130(4) .888(3) .090(12) Uiso d . 1 . H
H13 .147(4) -.115(4) .935(4) .105(13) Uiso d . 1 . H
H14 .026(4) -.007(4) .771(3) .096(12) Uiso d . 1 . H
H16A .355(5) .476(5) .553(4) .113(16) Uiso d . 1 . H
H16B .212(6) .536(5) .678(5) .14(2) Uiso d . 1 . H
H17A .316(8) .623(7) .772(7) .21(3) Uiso d . 1 . H
H17B .313(6) .687(6) .644(5) .15(2) Uiso d . 1 . H
H17C .480(10) .557(9) .642(8) .26(4) Uiso d . 1 . H
H19A .192(4) .320(4) 1.066(4) .095(11) Uiso d . 1 . H
H19B .203(5) .152(5) 1.052(4) .122(15) Uiso d . 1 . H
H20A .009(5) .245(6) .957(5) .137(18) Uiso d . 1 . H
H20B -.012(10) .409(9) .978(9) .28(5) Uiso d . 1 . H
H20C -.036(7) .311(6) 1.104(6) .17(2) Uiso d . 1 . H

loop_
_atom_type_symbol
_atom_type_description
_atom_type_scat_dispersion_real
_atom_type_scat_dispersion_imag
_atom_type_scat_source
C C 0.0033 0.0016 'International Tables Vol C Tables 4.2.6.8 and 6.1.1.4'
H H 0.0000 0.0000 'International Tables Vol C Tables 4.2.6.8 and 6.1.1.4'
N N 0.0061 0.0033 'International Tables Vol C Tables 4.2.6.8 and 6.1.1.4'
O O 0.0106 0.0060 'International Tables Vol C Tables 4.2.6.8 and 6.1.1.4'
Cl Cl 0.1484 0.1585 'International Tables Vol C Tables 4.2.6.8 and 6.1.1.4'
S S 0.1246 0.1234 'International Tables Vol C Tables 4.2.6.8 and 6.1.1.4'

loop_
_geom_angle_atom_site_label_1
_geom_angle_atom_site_label_2
_geom_angle_atom_site_label_3
_geom_angle
_geom_angle_publ_flag
C14 S C11 92.3(2) yes
C15 O3 C16 118.0(3) yes
C18 O5 C19 116.0(2) yes
C7 N C6 121.2(2) ?
C7 N C10 113.0(2) yes
C6 N C10 125.6(2) yes
C2 C1 C6 119.7(3) ?
C1 C2 C3 120.6(3) ?
C1 C2 Cl1 118.9(2) ?
C3 C2 Cl1 120.5(2) ?
C4 C3 C2 119.2(3) ?
C4 C3 Cl2 120.1(2) ?
C2 C3 Cl2 120.7(2) ?
C3 C4 C5 120.7(3) ?
C4 C5 C6 120.2(3) ?
C5 C6 C1 119.6(3) ?
C5 C6 N 119.2(2) yes
C1 C6 N 121.2(2) ?
O1 C7 N 124.4(3) yes
O1 C7 C8 127.4(3) ?
N C7 C8 108.2(2) yes
C7 C8 C9 104.4(2) yes
C11 C9 C8 115.4(2) yes
C11 C9 C10 116.0(2) ?
C8 C9 C10 103.0(2) yes
N C10 C18 111.7(2) yes
N C10 C15 110.2(2) yes
C18 C10 C15 112.1(2) yes
N C10 C9 101.2(2) yes
C18 C10 C9 109.9(2) yes
C15 C10 C9 111.3(2) yes
C12 C11 C9 129.3(2) yes
C12 C11 S 110.3(2) yes
C9 C11 S 120.4(2) yes
C11 C12 C13 112.8(3) yes
C14 C13 C12 113.1(4) yes
C13 C14 S 111.5(3) yes
O2 C15 O3 125.0(3) no
O2 C15 C10 124.5(3) no
O3 C15 C10 110.5(2) no
O3 C16 C17 106.1(4) no
O4 C18 O5 125.5(2) no
O4 C18 C10 123.6(2) no
O5 C18 C10 110.8(2) no
O5 C19 C20 106.5(4) no

loop_
_geom_bond_atom_site_label_1
_geom_bond_atom_site_label_2
_geom_bond_site_symmetry_2
_geom_bond_distance
_geom_bond_publ_flag
Cl1 C2 . 1.726(3) ?
Cl2 C3 . 1.731(3) ?
S C14 . 1.696(4) yes
S C11 . 1.721(3) yes
O1 C7 . 1.214(3) yes
O2 C15 . 1.189(3) yes
O3 C15 . 1.313(3) yes
O3 C16 . 1.461(4) yes
O4 C18 . 1.194(3) yes
O5 C18 . 1.320(3) yes
O5 C19 . 1.467(4) yes
N C7 . 1.377(4) yes
N C6 . 1.434(3) yes
N C10 . 1.470(3) yes
C1 C2 . 1.380(4) ?
C1 C6 . 1.383(4) ?
C2 C3 . 1.382(4) ?
C3 C4 . 1.372(4) ?
C4 C5 . 1.376(4) ?
C5 C6 . 1.379(4) ?
C7 C8 . 1.503(4) yes
C8 C9 . 1.523(4) yes
C9 C11 . 1.496(4) yes
C9 C10 . 1.574(3) yes
C10 C18 . 1.525(3) yes
C10 C15 . 1.535(4) yes
C11 C12 . 1.358(4) yes
C12 C13 . 1.412(4) yes
C13 C14 . 1.346(5) yes
C16 C17 . 1.470(7) yes
C19 C20 . 1.489(7) yes

loop_
_geom_hbond_atom_site_label_D
_geom_hbond_atom_site_label_H
_geom_hbond_atom_site_label_A
_geom_hbond_site_symmetry_A
_geom_hbond_distance_DH
_geom_hbond_distance_HA
_geom_hbond_distance_DA
_geom_hbond_angle_DHA
C4 H4 O1 2_756 1.00(3) 2.57(3) 3.366(3) 137(3)
C12 H12 O4 2_657 0.91(4) 2.52(4) 3.351(5) 153(3)
C14 H14 O1 1_455 0.92(5) 2.58(5) 3.433(6) 154(4)

loop_
_geom_torsion_atom_site_label_1
_geom_torsion_atom_site_label_2
_geom_torsion_atom_site_label_3
_geom_torsion_atom_site_label_4
_geom_torsion
_geom_torsion_publ_flag
C6 C1 C2 C3 -2.2(5) ?
C6 C1 C2 Cl1 177.8(2) ?
C1 C2 C3 C4 1.5(5) ?
Cl1 C2 C3 C4 -178.5(3) ?
C1 C2 C3 Cl2 -178.7(3) ?
Cl1 C2 C3 Cl2 1.3(4) ?
C2 C3 C4 C5 0.4(5) ?
Cl2 C3 C4 C5 -179.4(2) ?
C3 C4 C5 C6 -1.6(5) ?
C4 C5 C6 C1 0.8(4) ?
C4 C5 C6 N -178.5(3) ?
C2 C1 C6 C5 1.0(5) ?
C2 C1 C6 N -179.7(3) ?
C7 N C6 C5 63.1(3) ?
C10 N C6 C5 -122.9(3) ?
C7 N C6 C1 -116.2(3) ?
C10 N C6 C1 57.8(4) ?
C6 N C7 O1 -0.9(4) ?
C10 N C7 O1 -175.7(2) ?
C6 N C7 C8 178.7(2) ?
C10 N C7 C8 4.0(3) yes
O1 C7 C8 C9 -163.4(3) ?
N C7 C8 C9 17.0(3) yes
C7 C8 C9 C11 -156.8(2) ?
C7 C8 C9 C10 -29.4(3) yes
C7 N C10 C18 94.7(2) ?
C6 N C10 C18 -79.8(3) ?
C7 N C10 C15 -140.0(2) ?
C6 N C10 C15 45.5(3) ?
C7 N C10 C9 -22.2(3) yes
C6 N C10 C9 163.3(2) ?
C11 C9 C10 N 157.9(2) ?
C8 C9 C10 N 30.8(3) yes
C11 C9 C10 C18 39.7(3) ?
C8 C9 C10 C18 -87.3(3) ?
C11 C9 C10 C15 -85.1(3) ?
C8 C9 C10 C15 147.8(2) ?
C8 C9 C11 C12 28.5(4) ?
C10 C9 C11 C12 -92.1(4) ?
C8 C9 C11 S -153.1(2) ?
C10 C9 C11 S 86.4(3) ?
C14 S C11 C12 -0.2(2) ?
C14 S C11 C9 -178.9(2) ?
C9 C11 C12 C13 178.5(3) ?
S C11 C12 C13 0.0(4) ?
C11 C12 C13 C14 0.3(5) ?
C12 C13 C14 S -0.4(4) ?
C11 S C14 C13 0.3(3) ?
C16 O3 C15 O2 0.9(5) ?
C16 O3 C15 C10 -179.6(3) ?
N C10 C15 O2 98.5(3) yes
C18 C10 C15 O2 -136.5(3) ?
C9 C10 C15 O2 -12.9(4) ?
N C10 C15 O3 -81.0(3) ?
C18 C10 C15 O3 44.1(3) ?
C9 C10 C15 O3 167.7(2) ?
C15 O3 C16 C17 -153.9(5) ?
C19 O5 C18 O4 -9.1(4) ?
C19 O5 C18 C10 167.2(2) ?
N C10 C18 O4 -17.0(4) yes
C15 C10 C18 O4 -141.2(3) ?
C9 C10 C18 O4 94.5(3) ?
N C10 C18 O5 166.6(2) ?
C15 C10 C18 O5 42.4(3) ?
C9 C10 C18 O5 -81.9(2) ?
C18 O5 C19 C20 -171.7(3) ?
